data_7133608
loop_
_publ_author_name
'Samanta, Arup'
'Chaubey, Amit'
'Pal, Debjyoti'
'Majhi, Krishna'
'Srimani, Dipankar'

_publ_section_title
;
 Redox-enabled cooperative catalysis by activating secondary alcohols
 using low-valent Zn complexes.
;
_journal_issue 75
_journal_name_full 'Chemical communications (Cambridge, England)'
_journal_page_first 10398
_journal_page_last 10401
_journal_paper_doi 10.1039/d4cc03407d
_journal_volume 60
_journal_year 2024
_chemical_formula_sum 'C26 H26 O'
_chemical_formula_weight 354.47
_space_group_crystal_system triclinic
_space_group_IT_number 2
_space_group_name_Hall '-P 1'
_space_group_name_H-M_alt 'P -1'
_atom_sites_solution_hydrogens geom
_audit_creation_method SHELXL-2018/3
_audit_update_record
;
2024-05-23 deposited with the CCDC.	2024-08-26 downloaded from the CCDC.
;
_cell_angle_alpha 80.9430(10)
_cell_angle_beta 87.1840(10)
_cell_angle_gamma 84.8440(10)
_cell_formula_units_Z 2
_cell_length_a 5.3391(2)
_cell_length_b 11.8521(5)
_cell_length_c 15.6974(6)
_cell_measurement_reflns_used 9923
_cell_measurement_temperature 299(2)
_cell_measurement_theta_max 26.36
_cell_measurement_theta_min 2.34
_cell_volume 976.35(7)
_computing_structure_refinement 'SHELXL-2018/3 (Sheldrick, 2018)'
_computing_structure_solution 'SHELXT 2018/2 (Sheldrick, 2018)'
_diffrn_ambient_temperature 299(2)
_diffrn_measured_fraction_theta_full 0.993
_diffrn_measured_fraction_theta_max 0.993
_diffrn_measurement_device_type 'Bruker APEX-II CCD'
_diffrn_measurement_method '\f and \w scans'
_diffrn_radiation_type MoK\a
_diffrn_radiation_wavelength 0.71073
_diffrn_reflns_av_R_equivalents 0.0266
_diffrn_reflns_av_unetI/netI 0.0179
_diffrn_reflns_Laue_measured_fraction_full 0.993
_diffrn_reflns_Laue_measured_fraction_max 0.993
_diffrn_reflns_limit_h_max 6
_diffrn_reflns_limit_h_min -6
_diffrn_reflns_limit_k_max 14
_diffrn_reflns_limit_k_min -14
_diffrn_reflns_limit_l_max 18
_diffrn_reflns_limit_l_min -18
_diffrn_reflns_number 22985
_diffrn_reflns_point_group_measured_fraction_full 0.993
_diffrn_reflns_point_group_measured_fraction_max 0.993
_diffrn_reflns_theta_full 24.999
_diffrn_reflns_theta_max 24.999
_diffrn_reflns_theta_min 1.314
_exptl_absorpt_coefficient_mu 0.071
_exptl_crystal_colour colourless
_exptl_crystal_density_diffrn 1.206
_exptl_crystal_description block
_exptl_crystal_F_000 380
_refine_diff_density_max 0.235
_refine_diff_density_min -0.158
_refine_diff_density_rms 0.037
_refine_ls_extinction_method none
_refine_ls_goodness_of_fit_ref 1.061
_refine_ls_hydrogen_treatment constr
_refine_ls_matrix_type full
_refine_ls_number_parameters 249
_refine_ls_number_reflns 3413
_refine_ls_number_restraints 0
_refine_ls_restrained_S_all 1.061
_refine_ls_R_factor_all 0.0591
_refine_ls_R_factor_gt 0.0482
_refine_ls_shift/su_max 0.011
_refine_ls_shift/su_mean 0.000
_refine_ls_structure_factor_coef Fsqd
_refine_ls_weighting_details 'w=1/[\s^2^(Fo^2^)+(0.0783P)^2^+0.3191P] where P=(Fo^2^+2Fc^2^)/3'
_refine_ls_weighting_scheme calc
_refine_ls_wR_factor_gt 0.1320
_refine_ls_wR_factor_ref 0.1519
_reflns_Friedel_coverage 0.000
_reflns_number_gt 2853
_reflns_number_total 3413
_reflns_threshold_expression 'I > 2\s(I)'
_cod_data_source_file d4cc03407d2.cif
_cod_data_source_block AS_FLU_2_0m_a
_cod_depositor_comments 'Adding full bibliography for 7133608--7133611.cif.'
_cod_database_code 7133608
_shelx_shelxl_version_number 2018/3
_shelx_space_group_comment
;
The symmetry employed for this shelxl refinement is uniquely defined
by the following loop, which should always be used as a source of
symmetry information in preference to the above space-group names.
They are only intended as comments.
;

loop_
_space_group_symop_operation_xyz
'x, y, z'
'-x, -y, -z'

loop_
_atom_site_label
_atom_site_type_symbol
_atom_site_fract_x
_atom_site_fract_y
_atom_site_fract_z
_atom_site_U_iso_or_equiv
_atom_site_adp_type
_atom_site_occupancy
_atom_site_site_symmetry_order
_atom_site_calc_flag
_atom_site_refinement_flags_posn
_atom_site_refinement_flags_adp
_atom_site_refinement_flags_occupancy
_atom_site_disorder_assembly
_atom_site_disorder_group
O001 O 0.9176(2) 0.42587(12) 0.22307(11) 0.0697(5) Uani 1 1 d . . . . .
C002 C 0.7024(3) 0.43057(14) 0.25105(11) 0.0423(4) Uani 1 1 d . . . . .
C003 C 0.4063(3) 0.66689(14) 0.08124(10) 0.0408(4) Uani 1 1 d . . . . .
C004 C 0.6064(3) 0.34236(13) 0.32175(11) 0.0391(4) Uani 1 1 d . . . . .
C005 C 0.5121(3) 0.52709(14) 0.21809(12) 0.0454(4) Uani 1 1 d . . . . .
H00A H 0.453119 0.566706 0.265787 0.054 Uiso 1 1 calc R U . . .
H00B H 0.368803 0.494515 0.198604 0.054 Uiso 1 1 calc R U . . .
C006 C 0.6073(3) 0.61569(14) 0.14396(11) 0.0416(4) Uani 1 1 d . . . . .
H006 H 0.746408 0.578906 0.112413 0.050 Uiso 1 1 calc R U . . .
C007 C 0.4581(3) 0.26083(13) 0.30010(11) 0.0407(4) Uani 1 1 d . . . . .
C008 C 0.5564(3) 0.81975(14) 0.13340(11) 0.0428(4) Uani 1 1 d . . . . .
C009 C 0.3792(3) 0.78613(14) 0.07566(10) 0.0417(4) Uani 1 1 d . . . . .
C00A C 0.6947(3) 0.72104(14) 0.17286(11) 0.0421(4) Uani 1 1 d . . . . .
C00B C 0.3456(3) 0.18682(15) 0.36590(13) 0.0497(5) Uani 1 1 d . . . . .
C00C C 0.2587(4) 0.61314(16) 0.03232(12) 0.0504(5) Uani 1 1 d . . . . .
H00C H 0.275818 0.533794 0.035691 0.061 Uiso 1 1 calc R U . . .
C00D C 0.8816(3) 0.73005(17) 0.22865(12) 0.0525(5) Uani 1 1 d . . . . .
H00D H 0.974768 0.664858 0.254875 0.063 Uiso 1 1 calc R U . . .
C00E C 0.6559(3) 0.34750(15) 0.40763(12) 0.0477(4) Uani 1 1 d . . . . .
C00F C 0.5435(4) 0.27141(17) 0.47313(12) 0.0545(5) Uani 1 1 d . . . . .
C00G C 0.4234(4) 0.25164(17) 0.20666(12) 0.0552(5) Uani 1 1 d . . . . .
H00E H 0.471962 0.174581 0.196986 0.083 Uiso 1 1 calc R U . . .
H00F H 0.526243 0.303447 0.170454 0.083 Uiso 1 1 calc R U . . .
H00G H 0.249934 0.271042 0.193110 0.083 Uiso 1 1 calc R U . . .
C00H C 0.3849(4) 0.19310(16) 0.45194(13) 0.0538(5) Uani 1 1 d . . . . .
C00I C 0.2046(4) 0.85094(17) 0.02159(12) 0.0542(5) Uani 1 1 d . . . . .
H00I H 0.186234 0.930321 0.017901 0.065 Uiso 1 1 calc R U . . .
C00J C 0.6019(4) 0.92723(16) 0.15101(13) 0.0569(5) Uani 1 1 d . . . . .
H00J H 0.508695 0.992820 0.125466 0.068 Uiso 1 1 calc R U . . .
C00K C 0.9281(4) 0.83762(19) 0.24493(13) 0.0612(5) Uani 1 1 d . . . . .
H00K H 1.055127 0.844551 0.281769 0.073 Uiso 1 1 calc R U . . .
C00L C 0.0587(4) 0.79640(19) -0.02663(12) 0.0600(5) Uani 1 1 d . . . . .
H00L H -0.059076 0.839340 -0.062889 0.072 Uiso 1 1 calc R U . . .
C00M C 0.0859(4) 0.67868(19) -0.02159(12) 0.0584(5) Uani 1 1 d . . . . .
H00M H -0.013108 0.643064 -0.054765 0.070 Uiso 1 1 calc R U . . .
C00N C 0.7886(4) 0.93451(19) 0.20726(14) 0.0656(6) Uani 1 1 d . . . . .
H00N H 0.820632 1.005810 0.219909 0.079 Uiso 1 1 calc R U . . .
C00O C 0.8288(5) 0.4324(2) 0.42808(17) 0.0750(7) Uani 1 1 d . . . . .
H00H H 0.745587 0.477081 0.468766 0.113 Uiso 1 1 calc R U . . .
H00O H 0.871909 0.482217 0.376100 0.113 Uiso 1 1 calc R U . . .
H00P H 0.979026 0.392117 0.452424 0.113 Uiso 1 1 calc R U . . .
C00P C 0.1752(5) 0.1015(2) 0.34219(19) 0.0808(7) Uani 1 1 d . . . . .
H00Q H 0.113856 0.128019 0.285439 0.121 Uiso 1 1 calc R U . . .
H00R H 0.035740 0.094443 0.383105 0.121 Uiso 1 1 calc R U . . .
H00S H 0.268374 0.028242 0.343027 0.121 Uiso 1 1 calc R U . . .
C00Q C 0.5935(6) 0.2754(3) 0.56678(15) 0.0882(8) Uani 1 1 d . . . . .
H00T H 0.728480 0.322822 0.569668 0.132 Uiso 1 1 calc R U . . .
H00U H 0.639055 0.199252 0.595619 0.132 Uiso 1 1 calc R U . . .
H00V H 0.444453 0.306685 0.594376 0.132 Uiso 1 1 calc R U . . .
C00R C 0.2504(5) 0.1158(2) 0.52253(17) 0.0886(8) Uani 1 1 d . . . . .
H00W H 0.071784 0.130633 0.516766 0.133 Uiso 1 1 calc R U . . .
H00$ H 0.295179 0.130781 0.577922 0.133 Uiso 1 1 calc R U . . .
H00: H 0.299062 0.037073 0.517543 0.133 Uiso 1 1 calc R U . . .

loop_
_atom_site_aniso_label
_atom_site_aniso_U_11
_atom_site_aniso_U_22
_atom_site_aniso_U_33
_atom_site_aniso_U_23
_atom_site_aniso_U_13
_atom_site_aniso_U_12
O001 0.0398(7) 0.0633(9) 0.0949(11) 0.0142(8) 0.0090(7) 0.0030(6)
C002 0.0366(9) 0.0374(9) 0.0527(10) -0.0048(7) -0.0028(7) -0.0047(7)
C003 0.0421(9) 0.0402(9) 0.0388(9) -0.0039(7) 0.0072(7) -0.0055(7)
C004 0.0381(8) 0.0331(8) 0.0448(9) -0.0022(7) -0.0065(7) 0.0005(6)
C005 0.0394(9) 0.0386(9) 0.0540(10) 0.0034(7) 0.0044(7) -0.0019(7)
C006 0.0393(9) 0.0360(8) 0.0467(9) -0.0010(7) 0.0056(7) -0.0018(7)
C007 0.0395(9) 0.0340(8) 0.0483(10) -0.0060(7) -0.0053(7) -0.0002(7)
C008 0.0482(9) 0.0384(9) 0.0410(9) -0.0035(7) 0.0029(7) -0.0057(7)
C009 0.0460(9) 0.0395(9) 0.0380(9) -0.0017(7) 0.0027(7) -0.0039(7)
C00A 0.0406(9) 0.0421(9) 0.0415(9) -0.0004(7) 0.0051(7) -0.0062(7)
C00B 0.0472(10) 0.0370(9) 0.0630(12) -0.0021(8) 0.0009(8) -0.0048(7)
C00C 0.0562(11) 0.0479(10) 0.0490(10) -0.0113(8) 0.0073(8) -0.0126(8)
C00D 0.0465(10) 0.0583(11) 0.0502(10) 0.0024(8) -0.0023(8) -0.0087(8)
C00E 0.0486(10) 0.0425(9) 0.0529(10) -0.0095(8) -0.0143(8) 0.0019(8)
C00F 0.0627(12) 0.0544(11) 0.0415(10) -0.0016(8) -0.0078(8) 0.0151(9)
C00G 0.0644(12) 0.0502(11) 0.0537(11) -0.0160(8) -0.0087(9) -0.0017(9)
C00H 0.0549(11) 0.0445(10) 0.0563(11) 0.0039(8) 0.0049(9) 0.0028(8)
C00I 0.0604(11) 0.0470(10) 0.0510(11) 0.0025(8) -0.0051(9) 0.0019(8)
C00J 0.0672(12) 0.0422(10) 0.0618(12) -0.0100(8) -0.0040(10) -0.0034(9)
C00K 0.0605(12) 0.0743(14) 0.0521(11) -0.0104(10) -0.0060(9) -0.0209(10)
C00L 0.0597(12) 0.0704(14) 0.0464(11) 0.0026(9) -0.0107(9) -0.0031(10)
C00M 0.0577(12) 0.0761(14) 0.0439(10) -0.0104(9) -0.0026(9) -0.0167(10)
C00N 0.0785(15) 0.0560(12) 0.0682(13) -0.0193(10) -0.0044(11) -0.0195(11)
C00O 0.0815(16) 0.0666(14) 0.0840(16) -0.0211(12) -0.0332(13) -0.0118(12)
C00P 0.0783(16) 0.0610(14) 0.107(2) -0.0098(13) 0.0002(14) -0.0324(12)
C00Q 0.109(2) 0.103(2) 0.0495(13) -0.0114(12) -0.0176(13) 0.0172(16)
C00R 0.0949(19) 0.0791(17) 0.0793(17) 0.0164(13) 0.0260(14) -0.0058(14)

loop_
_atom_type_symbol
_atom_type_description
_atom_type_scat_dispersion_real
_atom_type_scat_dispersion_imag
_atom_type_scat_source
C C 0.0033 0.0016 'International Tables Vol C Tables 4.2.6.8 and 6.1.1.4'
H H 0.0000 0.0000 'International Tables Vol C Tables 4.2.6.8 and 6.1.1.4'
O O 0.0106 0.0060 'International Tables Vol C Tables 4.2.6.8 and 6.1.1.4'

loop_
_geom_angle_atom_site_label_1
_geom_angle_atom_site_label_2
_geom_angle_atom_site_label_3
_geom_angle
_geom_angle_site_symmetry_1
_geom_angle_site_symmetry_3
_geom_angle_publ_flag
O001 C002 C004 122.88(15) . . ?
O001 C002 C005 121.93(15) . . ?
C004 C002 C005 115.18(13) . . ?
C00C C003 C009 119.88(16) . . ?
C00C C003 C006 129.66(16) . . ?
C009 C003 C006 110.47(15) . . ?
C007 C004 C00E 121.51(16) . . ?
C007 C004 C002 118.81(15) . . ?
C00E C004 C002 119.59(15) . . ?
C002 C005 C006 115.37(13) . . ?
C00A C006 C003 102.15(13) . . ?
C00A C006 C005 114.16(14) . . ?
C003 C006 C005 113.44(13) . . ?
C004 C007 C00B 119.13(16) . . ?
C004 C007 C00G 120.35(16) . . ?
C00B C007 C00G 120.52(16) . . ?
C00J C008 C00A 120.58(17) . . ?
C00J C008 C009 130.78(17) . . ?
C00A C008 C009 108.63(15) . . ?
C00I C009 C003 120.29(17) . . ?
C00I C009 C008 131.23(16) . . ?
C003 C009 C008 108.47(15) . . ?
C00D C00A C008 120.03(17) . . ?
C00D C00A C006 129.71(16) . . ?
C008 C00A C006 110.25(15) . . ?
C00H C00B C007 120.32(17) . . ?
C00H C00B C00P 120.66(18) . . ?
C007 C00B C00P 119.00(19) . . ?
C00M C00C C003 119.33(18) . . ?
C00A C00D C00K 119.00(18) . . ?
C004 C00E C00F 118.57(16) . . ?
C004 C00E C00O 119.90(18) . . ?
C00F C00E C00O 121.52(18) . . ?
C00H C00F C00E 120.10(17) . . ?
C00H C00F C00Q 120.2(2) . . ?
C00E C00F C00Q 119.6(2) . . ?
C00B C00H C00F 120.25(17) . . ?
C00B C00H C00R 119.4(2) . . ?
C00F C00H C00R 120.3(2) . . ?
C00L C00I C009 119.26(18) . . ?
C00N C00J C008 118.56(19) . . ?
C00N C00K C00D 120.88(19) . . ?
C00I C00L C00M 120.60(18) . . ?
C00L C00M C00C 120.65(19) . . ?
C00K C00N C00J 120.92(19) . . ?

loop_
_geom_bond_atom_site_label_1
_geom_bond_atom_site_label_2
_geom_bond_distance
_geom_bond_site_symmetry_2
_geom_bond_publ_flag
O001 C002 1.209(2) . ?
C002 C004 1.504(2) . ?
C002 C005 1.505(2) . ?
C003 C00C 1.385(2) . ?
C003 C009 1.397(2) . ?
C003 C006 1.513(2) . ?
C004 C007 1.394(2) . ?
C004 C00E 1.398(2) . ?
C005 C006 1.539(2) . ?
C006 C00A 1.512(2) . ?
C007 C00B 1.395(2) . ?
C007 C00G 1.509(2) . ?
C008 C00J 1.390(3) . ?
C008 C00A 1.400(2) . ?
C008 C009 1.463(2) . ?
C009 C00I 1.387(3) . ?
C00A C00D 1.381(3) . ?
C00B C00H 1.391(3) . ?
C00B C00P 1.518(3) . ?
C00C C00M 1.383(3) . ?
C00D C00K 1.385(3) . ?
C00E C00F 1.406(3) . ?
C00E C00O 1.505(3) . ?
C00F C00H 1.398(3) . ?
C00F C00Q 1.516(3) . ?
C00H C00R 1.518(3) . ?
C00I C00L 1.379(3) . ?
C00J C00N 1.381(3) . ?
C00K C00N 1.378(3) . ?
C00L C00M 1.380(3) . ?
